data_4320021
loop_
_publ_author_name
'Markus Tesmer'
'Mouhai Shu'
'Heinrich Vahrenkamp'

_publ_section_title
;
 Sulfur-Rich Zinc Chemistry: New Tris(thioimidazolyl)hydroborate Ligands
 and Their Zinc Complex Chemistry Related to the Structure and Function of
 Alcohol Dehydrogenase
;
_journal_name_full 'Inorganic Chemistry'
_journal_page_first 4022
_journal_page_last 4029
_journal_paper_doi 10.1021/ic0101275
_journal_volume 40
_journal_year 2001
_chemical_formula_sum 'C23 H37 B Cl N7 S3 Zn'
_chemical_formula_weight 619.41
_chemical_melting_point 522
_chemical_name_systematic
;
  [Tris(tert-butyl-thioimidazolyl)borato-zinc-chloride]
;
_space_group_IT_number 43
_symmetry_cell_setting orthorhombic
_symmetry_space_group_name_Hall 'F 2 -2d'
_symmetry_space_group_name_H-M 'F d d 2'
_atom_sites_solution_hydrogens geom
_atom_sites_solution_primary direct
_atom_sites_solution_secondary difmap
_audit_creation_method SHELXL-97
_cell_angle_alpha 90.00
_cell_angle_beta 90.00
_cell_angle_gamma 90.00
_cell_formula_units_Z 16
_cell_length_a 35.322(2)
_cell_length_b 35.523(2)
_cell_length_c 9.5404(6)
_cell_measurement_reflns_used 25
_cell_measurement_temperature 293(2)
_cell_volume 11970.8(12)
_computing_cell_refinement 'Bruker SMART'
_computing_data_collection 'Bruker SMART'
_computing_data_reduction 'Bruker SHELXTL'
_computing_molecular_graphics 'Bruker SHELXTL'
_computing_publication_material 'Bruker SHELXTL'
_computing_structure_refinement 'SHELXL-97 (Sheldrick, 1997)'
_computing_structure_solution 'SHELXS-97 (Sheldrick, 1990)'
_diffrn_ambient_temperature 293(2)
_diffrn_measured_fraction_theta_full 0.979
_diffrn_measured_fraction_theta_max 0.979
_diffrn_measurement_device_type 'CCD area detector'
_diffrn_measurement_method 'phi and omega scans'
_diffrn_radiation_monochromator graphite
_diffrn_radiation_source 'fine-focus sealed tube'
_diffrn_radiation_type MoK\a
_diffrn_radiation_wavelength 0.71073
_diffrn_reflns_av_R_equivalents 0.0490
_diffrn_reflns_av_sigmaI/netI 0.0759
_diffrn_reflns_limit_h_max 46
_diffrn_reflns_limit_h_min -44
_diffrn_reflns_limit_k_max 45
_diffrn_reflns_limit_k_min -46
_diffrn_reflns_limit_l_max 12
_diffrn_reflns_limit_l_min -9
_diffrn_reflns_number 18579
_diffrn_reflns_theta_full 28.30
_diffrn_reflns_theta_max 28.30
_diffrn_reflns_theta_min 1.63
_exptl_absorpt_coefficient_mu 1.145
_exptl_absorpt_correction_type none
_exptl_crystal_colour colourless
_exptl_crystal_density_diffrn 1.375
_exptl_crystal_density_method 'not measured'
_exptl_crystal_description isometric
_exptl_crystal_F_000 5184
_exptl_crystal_size_max 0.5
_exptl_crystal_size_mid 0.4
_exptl_crystal_size_min 0.3
_refine_diff_density_max 1.071
_refine_diff_density_min -0.329
_refine_diff_density_rms 0.071
_refine_ls_abs_structure_details 'Flack H D (1983), Acta Cryst. A39, 876-881'
_refine_ls_abs_structure_Flack 0.014(16)
_refine_ls_extinction_method none
_refine_ls_goodness_of_fit_ref 1.046
_refine_ls_hydrogen_treatment mixed
_refine_ls_matrix_type full
_refine_ls_number_parameters 313
_refine_ls_number_reflns 6236
_refine_ls_number_restraints 1
_refine_ls_restrained_S_all 1.045
_refine_ls_R_factor_all 0.0504
_refine_ls_R_factor_gt 0.0368
_refine_ls_shift/su_max 0.002
_refine_ls_shift/su_mean 0.000
_refine_ls_structure_factor_coef Fsqd
_refine_ls_weighting_details 'calc w=1/[\s^2^(Fo^2^)+(0.0834P)^2^+0.0000P] where P=(Fo^2^+2Fc^2^)/3'
_refine_ls_weighting_scheme calc
_refine_ls_wR_factor_gt 0.1008
_refine_ls_wR_factor_ref 0.1474
_reflns_number_gt 4974
_reflns_number_total 6236
_reflns_threshold_expression >2sigma(I)
_cod_data_source_file ic0101275_1.cif
_cod_data_source_block mt5(complex1)
_cod_depositor_comments
;
The following automatic conversions were performed:

'_symmetry_cell_setting' value 'Orthorhombic' changed to
'orthorhombic' according to the built-in table from CIF Core
dictionary named 'cif_core.dic' version 2.4.1 from 2010-06-29.

Automatic conversion script
Id: cif_fix_values 1646 2011-03-28 12:23:43Z adriana 
;
_cod_original_cell_volume 11970.8(13)
_cod_database_code 4320021

loop_
_symmetry_equiv_pos_as_xyz
'x, y, z'
'-x, -y, z'
'x+1/4, -y+1/4, z+1/4'
'-x+1/4, y+1/4, z+1/4'
'x, y+1/2, z+1/2'
'-x, -y+1/2, z+1/2'
'x+1/4, -y+3/4, z+3/4'
'-x+1/4, y+3/4, z+3/4'
'x+1/2, y, z+1/2'
'-x+1/2, -y, z+1/2'
'x+3/4, -y+1/4, z+3/4'
'-x+3/4, y+1/4, z+3/4'
'x+1/2, y+1/2, z'
'-x+1/2, -y+1/2, z'
'x+3/4, -y+3/4, z+1/4'
'-x+3/4, y+3/4, z+1/4'

loop_
_atom_site_label
_atom_site_type_symbol
_atom_site_fract_x
_atom_site_fract_y
_atom_site_fract_z
_atom_site_U_iso_or_equiv
_atom_site_adp_type
_atom_site_occupancy
_atom_site_symmetry_multiplicity
_atom_site_calc_flag
_atom_site_refinement_flags
_atom_site_disorder_assembly
_atom_site_disorder_group
Zn1 Zn 0.118330(17) 0.102411(16) 0.28197(6) 0.02582(15) Uani 1 1 d . . .
S1 S 0.14871(4) 0.15468(4) 0.18520(14) 0.0300(3) Uani 1 1 d . . .
S2 S 0.07423(4) 0.12690(3) 0.44113(15) 0.0296(3) Uani 1 1 d . . .
S3 S 0.16454(4) 0.06867(4) 0.40495(13) 0.0283(3) Uani 1 1 d . . .
Cl1 Cl 0.09110(4) 0.06332(4) 0.12794(15) 0.0330(3) Uani 1 1 d . . .
B1 B 0.16295(17) 0.15827(16) 0.5434(7) 0.0290(12) Uani 1 1 d . . .
H10B H 0.1753 0.1734 0.6162 0.035 Uiso 1 1 calc R . .
N1 N 0.22560(14) 0.14976(13) 0.2296(6) 0.0353(11) Uani 1 1 d . . .
N2 N 0.19255(13) 0.15422(12) 0.4235(5) 0.0308(10) Uani 1 1 d . . .
N3 N 0.07457(13) 0.20467(12) 0.4150(5) 0.0301(10) Uani 1 1 d . . .
N4 N 0.12812(13) 0.18135(12) 0.4953(5) 0.0272(10) Uani 1 1 d . . .
N5 N 0.13760(13) 0.06262(12) 0.6759(5) 0.0286(9) Uani 1 1 d . . .
N6 N 0.15265(13) 0.11994(12) 0.6149(5) 0.0297(10) Uani 1 1 d . . .
C1 C 0.18967(15) 0.15266(13) 0.2838(6) 0.0270(10) Uani 1 1 d . . .
C2 C 0.25070(16) 0.14890(16) 0.3430(6) 0.0339(13) Uani 1 1 d . . .
H2A H 0.2769 0.1470 0.3386 0.041 Uiso 1 1 calc R . .
C3 C 0.23039(16) 0.15121(15) 0.4545(7) 0.0360(13) Uani 1 1 d . . .
H3A H 0.2401 0.1509 0.5450 0.043 Uiso 1 1 calc R . .
C4 C 0.23736(18) 0.1461(2) 0.0759(7) 0.0490(17) Uani 1 1 d . . .
C5 C 0.2243(2) 0.1815(3) -0.0001(9) 0.074(3) Uani 1 1 d . . .
H5A H 0.2334 0.2033 0.0488 0.111 Uiso 1 1 calc R . .
H5B H 0.1971 0.1820 -0.0032 0.111 Uiso 1 1 calc R . .
H5C H 0.2341 0.1814 -0.0939 0.111 Uiso 1 1 calc R . .
C6 C 0.2803(2) 0.1439(3) 0.0726(10) 0.076(3) Uani 1 1 d . . .
H6A H 0.2908 0.1669 0.1083 0.115 Uiso 1 1 calc R . .
H6B H 0.2887 0.1402 -0.0221 0.115 Uiso 1 1 calc R . .
H6C H 0.2887 0.1232 0.1297 0.115 Uiso 1 1 calc R . .
C7 C 0.2204(2) 0.1093(2) 0.0187(9) 0.062(2) Uani 1 1 d . . .
H7A H 0.1933 0.1109 0.0200 0.093 Uiso 1 1 calc R . .
H7B H 0.2285 0.0886 0.0761 0.093 Uiso 1 1 calc R . .
H7C H 0.2289 0.1055 -0.0758 0.093 Uiso 1 1 calc R . .
C8 C 0.09249(15) 0.17218(13) 0.4517(6) 0.0259(11) Uani 1 1 d . . .
C9 C 0.09973(17) 0.23418(15) 0.4328(7) 0.0377(13) Uani 1 1 d . . .
H9A H 0.0950 0.2594 0.4142 0.045 Uiso 1 1 calc R . .
C10 C 0.13194(17) 0.21967(15) 0.4816(6) 0.0325(12) Uani 1 1 d . . .
H10A H 0.1536 0.2333 0.5030 0.039 Uiso 1 1 calc R . .
C11 C 0.03609(17) 0.20888(17) 0.3534(7) 0.0390(14) Uani 1 1 d . . .
C12 C 0.00617(19) 0.1916(2) 0.4481(8) 0.0523(18) Uani 1 1 d . . .
H12A H 0.0070 0.2036 0.5382 0.079 Uiso 1 1 calc R . .
H12B H 0.0111 0.1652 0.4587 0.079 Uiso 1 1 calc R . .
H12C H -0.0184 0.1951 0.4070 0.079 Uiso 1 1 calc R . .
C13 C 0.0360(2) 0.1905(2) 0.2060(8) 0.0499(17) Uani 1 1 d . . .
H13A H 0.0419 0.1642 0.2143 0.075 Uiso 1 1 calc R . .
H13B H 0.0546 0.2026 0.1479 0.075 Uiso 1 1 calc R . .
H13C H 0.0114 0.1933 0.1643 0.075 Uiso 1 1 calc R . .
C14 C 0.0268(2) 0.25121(18) 0.3346(10) 0.058(2) Uani 1 1 d . . .
H14A H 0.0267 0.2633 0.4245 0.086 Uiso 1 1 calc R . .
H14B H 0.0024 0.2538 0.2917 0.086 Uiso 1 1 calc R . .
H14C H 0.0457 0.2627 0.2760 0.086 Uiso 1 1 calc R . .
C15 C 0.15112(14) 0.08444(14) 0.5680(5) 0.0253(11) Uani 1 1 d . . .
C16 C 0.13089(16) 0.08576(17) 0.7903(6) 0.0350(12) Uani 1 1 d . . .
H16A H 0.1219 0.0783 0.8775 0.042 Uiso 1 1 calc R . .
C17 C 0.13988(17) 0.12091(17) 0.7514(6) 0.0344(13) Uani 1 1 d . . .
H17A H 0.1379 0.1423 0.8070 0.041 Uiso 1 1 calc R . .
C18 C 0.12606(17) 0.02128(15) 0.6707(6) 0.0352(13) Uani 1 1 d . . .
C19 C 0.1599(2) -0.00301(17) 0.6249(8) 0.0489(17) Uani 1 1 d . . .
H19A H 0.1801 -0.0003 0.6917 0.073 Uiso 1 1 calc R . .
H19B H 0.1685 0.0051 0.5343 0.073 Uiso 1 1 calc R . .
H19C H 0.1523 -0.0289 0.6203 0.073 Uiso 1 1 calc R . .
C20 C 0.09300(18) 0.01805(17) 0.5672(7) 0.0442(15) Uani 1 1 d . . .
H20A H 0.1014 0.0252 0.4753 0.066 Uiso 1 1 calc R . .
H20B H 0.0729 0.0344 0.5963 0.066 Uiso 1 1 calc R . .
H20C H 0.0841 -0.0075 0.5654 0.066 Uiso 1 1 calc R . .
C21 C 0.1129(2) 0.00946(17) 0.8139(6) 0.0456(16) Uani 1 1 d . . .
H21A H 0.1327 0.0140 0.8809 0.068 Uiso 1 1 calc R . .
H21B H 0.1068 -0.0169 0.8130 0.068 Uiso 1 1 calc R . .
H21C H 0.0909 0.0237 0.8394 0.068 Uiso 1 1 calc R . .
C30 C 0.2500 0.2500 0.524(3) 0.098(5) Uani 1 2 d S . .
C31 C 0.2500 0.2500 0.376(2) 0.108(6) Uani 1 2 d S . .
N30 N 0.2500 0.2500 0.665(6) 0.29(2) Uani 1 2 d S . .

loop_
_atom_site_aniso_label
_atom_site_aniso_U_11
_atom_site_aniso_U_22
_atom_site_aniso_U_33
_atom_site_aniso_U_23
_atom_site_aniso_U_13
_atom_site_aniso_U_12
Zn1 0.0273(3) 0.0239(3) 0.0264(3) -0.0011(2) -0.0005(2) 0.0006(3)
S1 0.0285(7) 0.0305(6) 0.0309(7) 0.0066(6) -0.0018(5) -0.0016(5)
S2 0.0296(7) 0.0216(6) 0.0375(7) -0.0029(5) 0.0074(6) -0.0029(5)
S3 0.0342(7) 0.0267(6) 0.0241(7) 0.0000(5) -0.0008(5) 0.0057(5)
Cl1 0.0354(7) 0.0317(6) 0.0318(7) -0.0057(5) -0.0050(5) 0.0014(5)
B1 0.032(3) 0.029(3) 0.026(3) -0.002(3) -0.005(3) -0.004(2)
N1 0.028(2) 0.029(2) 0.048(3) -0.002(2) 0.000(2) -0.0016(19)
N2 0.025(2) 0.028(2) 0.039(3) 0.003(2) -0.0040(19) -0.0037(18)
N3 0.033(2) 0.023(2) 0.034(3) 0.0008(19) 0.010(2) 0.0009(18)
N4 0.034(2) 0.022(2) 0.026(2) -0.0040(17) -0.0003(18) -0.0019(17)
N5 0.033(2) 0.029(2) 0.024(2) -0.0035(19) -0.0038(18) -0.0039(18)
N6 0.031(2) 0.026(2) 0.032(2) -0.0017(19) -0.0063(18) -0.0030(18)
C1 0.028(3) 0.019(2) 0.034(3) 0.004(2) 0.000(2) -0.0014(18)
C2 0.028(3) 0.037(3) 0.037(3) 0.002(2) 0.009(2) -0.003(2)
C3 0.029(3) 0.036(3) 0.043(3) 0.000(3) -0.009(3) -0.003(2)
C4 0.034(3) 0.065(4) 0.048(4) -0.010(3) 0.015(3) 0.000(3)
C5 0.066(5) 0.098(7) 0.058(5) 0.036(5) 0.018(4) 0.002(5)
C6 0.032(4) 0.132(8) 0.065(6) -0.016(5) 0.012(3) 0.001(5)
C7 0.054(4) 0.069(5) 0.062(5) -0.025(4) -0.002(4) 0.004(4)
C8 0.030(3) 0.023(2) 0.024(3) -0.001(2) 0.008(2) -0.003(2)
C9 0.039(3) 0.022(3) 0.051(4) -0.002(3) 0.005(3) -0.002(2)
C10 0.041(3) 0.021(2) 0.035(3) -0.009(2) 0.000(2) -0.007(2)
C11 0.030(3) 0.039(3) 0.048(4) 0.014(3) 0.008(3) 0.006(2)
C12 0.034(3) 0.058(4) 0.064(5) 0.015(4) 0.021(3) 0.011(3)
C13 0.048(4) 0.054(4) 0.047(4) -0.003(3) -0.005(3) -0.008(3)
C14 0.051(4) 0.037(3) 0.085(6) 0.014(3) 0.004(4) 0.012(3)
C15 0.025(3) 0.029(3) 0.022(3) -0.002(2) 0.0006(18) 0.001(2)
C16 0.041(3) 0.043(3) 0.021(3) -0.009(3) 0.009(2) -0.004(2)
C17 0.037(3) 0.037(3) 0.029(3) -0.008(2) 0.003(2) -0.005(2)
C18 0.048(4) 0.022(2) 0.036(3) 0.007(2) -0.009(3) -0.005(2)
C19 0.061(5) 0.029(3) 0.057(4) 0.004(3) 0.010(3) 0.004(3)
C20 0.049(4) 0.037(3) 0.046(4) -0.010(3) -0.010(3) -0.011(3)
C21 0.077(5) 0.031(3) 0.029(4) 0.006(2) 0.008(3) -0.011(3)
C30 0.091(12) 0.075(10) 0.128(16) 0.000 0.000 -0.011(8)
C31 0.138(17) 0.044(7) 0.144(17) 0.000 0.000 0.016(8)
N30 0.19(3) 0.20(3) 0.49(7) 0.000 0.000 0.01(2)

loop_
_atom_type_symbol
_atom_type_description
_atom_type_scat_dispersion_real
_atom_type_scat_dispersion_imag
_atom_type_scat_source
C C 0.0033 0.0016 'International Tables Vol C Tables 4.2.6.8 and 6.1.1.4'
H H 0.0000 0.0000 'International Tables Vol C Tables 4.2.6.8 and 6.1.1.4'
B B 0.0013 0.0007 'International Tables Vol C Tables 4.2.6.8 and 6.1.1.4'
N N 0.0061 0.0033 'International Tables Vol C Tables 4.2.6.8 and 6.1.1.4'
S S 0.1246 0.1234 'International Tables Vol C Tables 4.2.6.8 and 6.1.1.4'
Cl Cl 0.1484 0.1585 'International Tables Vol C Tables 4.2.6.8 and 6.1.1.4'
Zn Zn 0.2839 1.4301 'International Tables Vol C Tables 4.2.6.8 and 6.1.1.4'

loop_
_geom_angle_atom_site_label_1
_geom_angle_atom_site_label_2
_geom_angle_atom_site_label_3
_geom_angle
_geom_angle_site_symmetry_1
_geom_angle_site_symmetry_3
_geom_angle_publ_flag
Cl1 Zn1 S1 115.54(6) . . ?
Cl1 Zn1 S3 108.12(5) . . ?
S1 Zn1 S3 106.55(5) . . ?
Cl1 Zn1 S2 111.72(5) . . ?
S1 Zn1 S2 105.46(5) . . ?
S3 Zn1 S2 109.21(5) . . ?
C1 S1 Zn1 97.85(17) . . ?
C8 S2 Zn1 97.73(17) . . ?
C15 S3 Zn1 95.41(18) . . ?
N4 B1 N2 111.4(5) . . ?
N4 B1 N6 113.9(4) . . ?
N2 B1 N6 113.3(4) . . ?
C1 N1 C2 107.2(5) . . ?
C1 N1 C4 128.2(5) . . ?
C2 N1 C4 124.6(5) . . ?
C1 N2 C3 106.6(5) . . ?
C1 N2 B1 133.2(5) . . ?
C3 N2 B1 120.2(5) . . ?
C8 N3 C9 108.2(5) . . ?
C8 N3 C11 127.7(4) . . ?
C9 N3 C11 123.9(5) . . ?
C8 N4 C10 107.3(4) . . ?
C8 N4 B1 134.2(4) . . ?
C10 N4 B1 118.3(4) . . ?
C15 N5 C16 108.3(4) . . ?
C15 N5 C18 127.7(4) . . ?
C16 N5 C18 123.4(5) . . ?
C15 N6 C17 109.0(5) . . ?
C15 N6 B1 133.1(5) . . ?
C17 N6 B1 117.7(5) . . ?
N2 C1 N1 107.9(5) . . ?
N2 C1 S1 127.2(4) . . ?
N1 C1 S1 124.9(5) . . ?
C3 C2 N1 106.5(5) . . ?
C2 C3 N2 111.7(6) . . ?
C6 C4 C5 109.5(7) . . ?
C6 C4 N1 107.2(6) . . ?
C5 C4 N1 107.6(6) . . ?
C6 C4 C7 109.8(6) . . ?
C5 C4 C7 114.5(7) . . ?
N1 C4 C7 107.9(6) . . ?
N3 C8 N4 107.7(4) . . ?
N3 C8 S2 126.7(4) . . ?
N4 C8 S2 125.5(4) . . ?
C10 C9 N3 107.3(5) . . ?
C9 C10 N4 109.4(5) . . ?
N3 C11 C12 111.1(5) . . ?
N3 C11 C14 109.6(5) . . ?
C12 C11 C14 108.3(5) . . ?
N3 C11 C13 108.5(5) . . ?
C12 C11 C13 111.5(6) . . ?
C14 C11 C13 107.6(6) . . ?
N6 C15 N5 107.1(4) . . ?
N6 C15 S3 126.7(4) . . ?
N5 C15 S3 126.1(4) . . ?
C17 C16 N5 107.1(5) . . ?
C16 C17 N6 108.4(5) . . ?
C21 C18 N5 108.8(5) . . ?
C21 C18 C20 109.2(5) . . ?
N5 C18 C20 107.3(4) . . ?
C21 C18 C19 110.0(5) . . ?
N5 C18 C19 110.0(5) . . ?
C20 C18 C19 111.6(5) . . ?
N30 C30 C31 180.00(2) . . ?

loop_
_geom_bond_atom_site_label_1
_geom_bond_atom_site_label_2
_geom_bond_distance
_geom_bond_site_symmetry_2
_geom_bond_publ_flag
Zn1 Cl1 2.2390(14) . ?
Zn1 S1 2.3349(14) . ?
Zn1 S3 2.3403(14) . ?
Zn1 S2 2.3429(14) . ?
S1 C1 1.727(5) . ?
S2 C8 1.736(5) . ?
S3 C15 1.720(5) . ?
B1 N4 1.548(8) . ?
B1 N2 1.557(8) . ?
B1 N6 1.566(7) . ?
N1 C1 1.374(7) . ?
N1 C2 1.400(8) . ?
N1 C4 1.529(8) . ?
N2 C1 1.338(8) . ?
N2 C3 1.373(7) . ?
N3 C8 1.362(7) . ?
N3 C9 1.385(7) . ?
N3 C11 1.488(8) . ?
N4 C8 1.365(7) . ?
N4 C10 1.374(6) . ?
N5 C15 1.375(7) . ?
N5 C16 1.386(7) . ?
N5 C18 1.525(7) . ?
N6 C15 1.339(6) . ?
N6 C17 1.378(7) . ?
C2 C3 1.285(9) . ?
C4 C6 1.520(10) . ?
C4 C5 1.523(11) . ?
C4 C7 1.536(10) . ?
C9 C10 1.333(9) . ?
C11 C12 1.520(8) . ?
C11 C14 1.549(9) . ?
C11 C13 1.551(10) . ?
C16 C17 1.341(8) . ?
C18 C21 1.503(8) . ?
C18 C20 1.533(8) . ?
C18 C19 1.538(9) . ?
C30 N30 1.35(5) . ?
C30 C31 1.41(3) . ?
